data_7106310
loop_
_publ_author_name
'Andrew D. Schwarz'
'Ainara Nova'
'Eric Clot'
'Philip Mountford'

_publ_section_title
;
 Titanium alkoxyimido (Ti=N-OR) complexes: reductive N-O bond cleavage at
 the boundary between hydrazide and peroxide ligands
;
_journal_name_full Chem.Commun.
_journal_page_first 4926
_journal_paper_doi 10.1039/c1cc10862j
_journal_volume 47
_journal_year 2011
_chemical_formula_moiety 'C24 H46 N4 O1 Si2 Ti1'
_chemical_formula_sum 'C24 H46 N4 O Si2 Ti'
_chemical_formula_weight 510.73
_chemical_name_systematic
;
Ti{MeN(CH2CH2NSiMe3)(CH2CH2NC(Me)C(Ph)NSiMe3)(OtBu)
;
_space_group_IT_number 14
_symmetry_cell_setting monoclinic
_symmetry_space_group_name_Hall '-P 2ybc'
_symmetry_space_group_name_H-M 'P 1 21/c 1'
_atom_sites_solution_hydrogens geom
_atom_sites_solution_primary direct
_atom_sites_solution_secondary difmap
_cell_angle_alpha 90
_cell_angle_beta 102.9629(7)
_cell_angle_gamma 90
_cell_formula_units_Z 4
_cell_length_a 9.83180(10)
_cell_length_b 17.1954(2)
_cell_length_c 17.3784(2)
_cell_measurement_reflns_used 6497
_cell_measurement_temperature 150
_cell_measurement_theta_max 27
_cell_measurement_theta_min 5
_cell_volume 2863.15(6)
_computing_cell_refinement 'DENZO/SCALEPACK (Otwinowski & Minor, 1997)'
_computing_data_collection 'COLLECT (Nonius, 2001).'
_computing_data_reduction 'DENZO/SCALEPACK (Otwinowski & Minor, 1997)'
_computing_molecular_graphics 'CAMERON (Watkin et al., 1996)'
_computing_publication_material 'CRYSTALS (Betteridge et al., 2003)'
_computing_structure_refinement 'CRYSTALS (Betteridge et al., 2003)'
_computing_structure_solution 'SIR92 (Altomare et al., 1994)'
_diffrn_ambient_temperature 150
_diffrn_measured_fraction_theta_full 0.992
_diffrn_measured_fraction_theta_max 0.992
_diffrn_measurement_device 'Nonius KappaCCD'
_diffrn_measurement_device_type Area
_diffrn_measurement_method \w
_diffrn_radiation_monochromator graphite
_diffrn_radiation_type 'Mo K\a'
_diffrn_radiation_wavelength 0.71073
_diffrn_reflns_av_R_equivalents 0.026
_diffrn_reflns_limit_h_max 12
_diffrn_reflns_limit_h_min -12
_diffrn_reflns_limit_k_max 22
_diffrn_reflns_limit_k_min -18
_diffrn_reflns_limit_l_max 22
_diffrn_reflns_limit_l_min -22
_diffrn_reflns_number 11552
_diffrn_reflns_theta_full 26.933
_diffrn_reflns_theta_max 27.483
_diffrn_reflns_theta_min 5.162
_diffrn_standards_number 0
_exptl_absorpt_coefficient_mu 0.405
_exptl_absorpt_correction_T_max 0.92
_exptl_absorpt_correction_T_min 0.89
_exptl_absorpt_correction_type multi-scan
_exptl_absorpt_process_details 'DENZO/SCALEPACK (Otwinowski & Minor, 1997)'
_exptl_crystal_colour red
_exptl_crystal_density_diffrn 1.185
_exptl_crystal_density_method 'not measured'
_exptl_crystal_description block
_exptl_crystal_F_000 1104
_exptl_crystal_size_max 0.300
_exptl_crystal_size_mid 0.300
_exptl_crystal_size_min 0.200
_refine_diff_density_max 0.29
_refine_diff_density_min -0.36
_refine_ls_extinction_method None
_refine_ls_goodness_of_fit_ref 1.1347
_refine_ls_hydrogen_treatment none
_refine_ls_matrix_type full
_refine_ls_number_parameters 289
_refine_ls_number_reflns 4752
_refine_ls_number_restraints 0
_refine_ls_R_factor_all 0.0626
_refine_ls_R_factor_gt 0.0439
_refine_ls_shift/su_max 0.0014391
_refine_ls_shift/su_mean 4.1260219
_refine_ls_structure_factor_coef F
_refine_ls_weighting_details
;
Method, part 1, Chebychev polynomial, (Watkin, 1994, Prince, 1982)
[weight] = 1.0/[A~0~*T~0~(x)+A~1~*T~1~(x) ... +A~n-1~]*T~n-1~(x)]
where A~i~ are the Chebychev coefficients listed below and x= Fcalc/Fmax
Method = Robust Weighting (Prince, 1982)
W = [weight] * [1-(deltaF/6*sigmaF)^2^]^2^
A~i~ are:
1.20 1.59 1.24 0.617 0.296
;
_refine_ls_weighting_scheme calc
_refine_ls_wR_factor_all 0.0575
_refine_ls_wR_factor_gt 0.0435
_refine_ls_wR_factor_ref 0.0412
_reflns_limit_h_max 12
_reflns_limit_h_min -12
_reflns_limit_k_max 22
_reflns_limit_k_min 0
_reflns_limit_l_max 22
_reflns_limit_l_min 0
_reflns_number_gt 5083
_reflns_number_total 6518
_reflns_threshold_expression I>2.0\s(I)
_oxford_diffrn_Wilson_B_factor 1.77
_oxford_diffrn_Wilson_scale 11.07
_oxford_refine_ls_r_factor_ref 0.0407
_oxford_refine_ls_scale 0.3032(4)
_oxford_reflns_number_all 6518
_oxford_reflns_threshold_expression_ref I>3.0\s(I)
_cod_data_source_file c1cc10862j.txt
_cod_data_source_block COMPOUND_5
_cod_original_sg_symbol_H-M 'P 1 21/c 1 '
_cod_original_formula_sum 'C24 H46 N4 O1 Si2 Ti1'
_cod_database_code 7106310

loop_
_symmetry_equiv_pos_as_xyz
x,y,z
-x,-y,-z
-x,y+1/2,-z+1/2
x,-y+1/2,z+1/2

loop_
_atom_site_label
_atom_site_type_symbol
_atom_site_fract_x
_atom_site_fract_y
_atom_site_fract_z
_atom_site_U_iso_or_equiv
_atom_site_occupancy
_atom_site_adp_type
_atom_site_refinement_flags_posn
_atom_site_refinement_flags_adp
_atom_site_refinement_flags_occupancy
_atom_site_disorder_assembly
_atom_site_disorder_group
_oxford_atom_site_special_shape
_atom_site_attached_hydrogens
Ti1 Ti 0.63857(3) 0.21194(2) 0.710003(19) 0.0181 1.0000 Uani . . . . . . .
N1 N 0.49103(16) 0.22686(9) 0.61296(9) 0.0200 1.0000 Uani . . . . . . .
N2 N 0.48472(17) 0.21563(10) 0.76204(9) 0.0240 1.0000 Uani . . . . . . .
N3 N 0.74680(17) 0.12636(10) 0.67920(10) 0.0232 1.0000 Uani . . . . . . .
N4 N 0.69922(18) 0.13580(10) 0.82266(10) 0.0257 1.0000 Uani . . . . . . .
O1 O 0.74755(14) 0.29752(8) 0.72997(8) 0.0254 1.0000 Uani . . . . . . .
Si1 Si 0.40691(6) 0.15590(3) 0.54809(3) 0.0221 1.0000 Uani . . . . . . .
Si2 Si 0.88378(6) 0.14239(3) 0.63281(3) 0.0255 1.0000 Uani . . . . . . .
C1 C 0.7874(2) 0.37384(12) 0.75739(12) 0.0258 1.0000 Uani . . . . . . .
C2 C 0.6742(4) 0.43011(16) 0.7196(2) 0.0704 1.0000 Uani . . . . . . .
C3 C 0.9222(4) 0.3932(2) 0.7349(3) 0.0749 1.0000 Uani . . . . . . .
C4 C 0.8053(4) 0.37530(19) 0.84586(16) 0.0652 1.0000 Uani . . . . . . .
C5 C 0.4643(2) 0.17648(14) 0.83211(12) 0.0290 1.0000 Uani . . . . . . .
C6 C 0.6088(2) 0.15463(15) 0.87813(13) 0.0338 1.0000 Uani . . . . . . .
C7 C 0.7467(2) 0.05123(12) 0.71944(13) 0.0302 1.0000 Uani . . . . . . .
C8 C 0.6677(2) 0.05893(13) 0.78551(13) 0.0317 1.0000 Uani . . . . . . .
C9 C 0.8463(2) 0.14069(15) 0.86579(14) 0.0372 1.0000 Uani . . . . . . .
C10 C 0.8461(3) 0.22890(14) 0.56719(14) 0.0355 1.0000 Uani . . . . . . .
C11 C 0.9124(3) 0.05546(15) 0.57329(15) 0.0392 1.0000 Uani . . . . . . .
C12 C 1.0508(2) 0.16053(16) 0.70734(15) 0.0401 1.0000 Uani . . . . . . .
C13 C 0.5217(2) 0.11881(15) 0.48456(13) 0.0337 1.0000 Uani . . . . . . .
C14 C 0.3563(3) 0.07236(13) 0.60416(14) 0.0339 1.0000 Uani . . . . . . .
C15 C 0.2411(2) 0.19221(14) 0.48229(13) 0.0322 1.0000 Uani . . . . . . .
C16 C 0.3241(2) 0.32703(13) 0.76631(12) 0.0280 1.0000 Uani . . . . . . .
C17 C 0.39733(19) 0.27288(11) 0.72111(11) 0.0214 1.0000 Uani . . . . . . .
C18 C 0.40324(19) 0.27964(11) 0.64292(11) 0.0197 1.0000 Uani . . . . . . .
C19 C 0.3348(2) 0.34235(11) 0.58983(11) 0.0207 1.0000 Uani . . . . . . .
C20 C 0.1965(2) 0.36520(12) 0.58584(12) 0.0258 1.0000 Uani . . . . . . .
C21 C 0.1327(2) 0.42104(14) 0.53212(13) 0.0342 1.0000 Uani . . . . . . .
C22 C 0.2050(3) 0.45566(14) 0.48150(13) 0.0373 1.0000 Uani . . . . . . .
C23 C 0.3414(3) 0.43399(13) 0.48417(13) 0.0332 1.0000 Uani . . . . . . .
C24 C 0.4051(2) 0.37749(12) 0.53763(12) 0.0266 1.0000 Uani . . . . . . .
H21 H 0.6995 0.4814 0.7375 0.0897 1.0000 Uiso R . . . . . .
H22 H 0.5890 0.4162 0.7332 0.0897 1.0000 Uiso R . . . . . .
H23 H 0.6628 0.4279 0.6639 0.0897 1.0000 Uiso R . . . . . .
H31 H 0.9511 0.4441 0.7527 0.0941 1.0000 Uiso R . . . . . .
H32 H 0.9915 0.3567 0.7587 0.0941 1.0000 Uiso R . . . . . .
H33 H 0.9096 0.3908 0.6791 0.0941 1.0000 Uiso R . . . . . .
H41 H 0.8321 0.4259 0.8655 0.0819 1.0000 Uiso R . . . . . .
H42 H 0.8757 0.3391 0.8688 0.0819 1.0000 Uiso R . . . . . .
H43 H 0.7199 0.3613 0.8591 0.0819 1.0000 Uiso R . . . . . .
H51 H 0.4199 0.2103 0.8622 0.0374 1.0000 Uiso R . . . . . .
H52 H 0.4088 0.1312 0.8181 0.0374 1.0000 Uiso R . . . . . .
H61 H 0.6480 0.1970 0.9107 0.0428 1.0000 Uiso R . . . . . .
H62 H 0.6029 0.1105 0.9101 0.0428 1.0000 Uiso R . . . . . .
H71 H 0.8402 0.0358 0.7411 0.0384 1.0000 Uiso R . . . . . .
H72 H 0.7024 0.0134 0.6824 0.0384 1.0000 Uiso R . . . . . .
H81 H 0.6967 0.0193 0.8238 0.0398 1.0000 Uiso R . . . . . .
H82 H 0.5702 0.0545 0.7642 0.0398 1.0000 Uiso R . . . . . .
H91 H 0.9055 0.1290 0.8310 0.0469 1.0000 Uiso R . . . . . .
H92 H 0.8627 0.1046 0.9083 0.0469 1.0000 Uiso R . . . . . .
H93 H 0.8652 0.1919 0.8860 0.0469 1.0000 Uiso R . . . . . .
H101 H 0.9211 0.2373 0.5419 0.0437 1.0000 Uiso R . . . . . .
H102 H 0.8351 0.2733 0.5977 0.0437 1.0000 Uiso R . . . . . .
H103 H 0.7625 0.2203 0.5284 0.0437 1.0000 Uiso R . . . . . .
H111 H 0.9875 0.0652 0.5484 0.0494 1.0000 Uiso R . . . . . .
H112 H 0.9341 0.0118 0.6073 0.0494 1.0000 Uiso R . . . . . .
H113 H 0.8299 0.0452 0.5343 0.0494 1.0000 Uiso R . . . . . .
H121 H 1.1246 0.1691 0.6812 0.0518 1.0000 Uiso R . . . . . .
H122 H 1.0403 0.2050 0.7379 0.0518 1.0000 Uiso R . . . . . .
H123 H 1.0718 0.1165 0.7410 0.0518 1.0000 Uiso R . . . . . .
H131 H 0.4730 0.0803 0.4498 0.0436 1.0000 Uiso R . . . . . .
H132 H 0.6035 0.0967 0.5167 0.0436 1.0000 Uiso R . . . . . .
H133 H 0.5468 0.1605 0.4547 0.0436 1.0000 Uiso R . . . . . .
H141 H 0.3105 0.0340 0.5682 0.0427 1.0000 Uiso R . . . . . .
H142 H 0.4376 0.0506 0.6372 0.0427 1.0000 Uiso R . . . . . .
H143 H 0.2951 0.0900 0.6357 0.0427 1.0000 Uiso R . . . . . .
H151 H 0.1990 0.1517 0.4480 0.0410 1.0000 Uiso R . . . . . .
H152 H 0.1787 0.2088 0.5136 0.0410 1.0000 Uiso R . . . . . .
H153 H 0.2617 0.2347 0.4519 0.0410 1.0000 Uiso R . . . . . .
H201 H 0.1458 0.3419 0.6204 0.0326 1.0000 Uiso R . . . . . .
H211 H 0.0389 0.4358 0.5302 0.0422 1.0000 Uiso R . . . . . .
H221 H 0.1609 0.4939 0.4449 0.0458 1.0000 Uiso R . . . . . .
H231 H 0.3916 0.4577 0.4497 0.0412 1.0000 Uiso R . . . . . .
H241 H 0.4985 0.3624 0.5388 0.0340 1.0000 Uiso R . . . . . .
H161 H 0.3842 0.3391 0.8157 0.0335 1.0000 Uiso R . . . . . .
H162 H 0.2420 0.3026 0.7748 0.0335 1.0000 Uiso R . . . . . .
H163 H 0.2997 0.3735 0.7369 0.0335 1.0000 Uiso R . . . . . .

loop_
_atom_site_aniso_label
_atom_site_aniso_U_11
_atom_site_aniso_U_22
_atom_site_aniso_U_33
_atom_site_aniso_U_23
_atom_site_aniso_U_13
_atom_site_aniso_U_12
Ti1 0.01929(16) 0.01719(16) 0.01751(16) 0.00022(13) 0.00374(12) 0.00101(13)
N1 0.0202(7) 0.0208(8) 0.0193(7) 0.0007(6) 0.0047(6) 0.0021(6)
N2 0.0252(8) 0.0287(9) 0.0187(8) 0.0051(7) 0.0064(6) 0.0049(7)
N3 0.0257(8) 0.0197(8) 0.0238(8) 0.0008(7) 0.0048(7) 0.0037(6)
N4 0.0286(9) 0.0273(9) 0.0200(8) 0.0040(7) 0.0033(7) 0.0029(7)
O1 0.0257(7) 0.0219(7) 0.0281(7) -0.0035(6) 0.0048(6) -0.0025(6)
Si1 0.0231(3) 0.0230(3) 0.0201(3) -0.0025(2) 0.0048(2) 0.0010(2)
Si2 0.0224(3) 0.0286(3) 0.0256(3) -0.0040(2) 0.0058(2) 0.0047(2)
C1 0.0266(10) 0.0195(10) 0.0318(11) -0.0066(8) 0.0078(8) -0.0062(8)
C2 0.069(2) 0.0264(14) 0.095(3) -0.0068(15) -0.0246(18) 0.0051(13)
C3 0.066(2) 0.0536(19) 0.124(3) -0.035(2) 0.060(2) -0.0317(16)
C4 0.111(3) 0.0477(17) 0.0369(14) -0.0150(13) 0.0173(16) -0.0246(18)
C5 0.0308(11) 0.0337(12) 0.0241(10) 0.0074(9) 0.0094(9) 0.0027(9)
C6 0.0419(12) 0.0390(13) 0.0216(10) 0.0053(9) 0.0098(9) 0.0053(10)
C7 0.0361(11) 0.0200(10) 0.0338(11) 0.0030(9) 0.0063(9) 0.0083(9)
C8 0.0388(12) 0.0235(11) 0.0318(11) 0.0057(9) 0.0054(9) 0.0003(9)
C9 0.0345(12) 0.0437(14) 0.0293(11) 0.0058(10) -0.0015(9) 0.0070(10)
C10 0.0370(12) 0.0391(13) 0.0338(12) 0.0032(10) 0.0154(10) 0.0011(10)
C11 0.0370(12) 0.0424(14) 0.0381(13) -0.0097(11) 0.0082(10) 0.0122(11)
C12 0.0276(11) 0.0525(15) 0.0395(13) -0.0087(11) 0.0058(10) 0.0017(10)
C13 0.0320(11) 0.0412(13) 0.0269(11) -0.0094(10) 0.0048(9) 0.0042(10)
C14 0.0413(13) 0.0258(11) 0.0335(12) -0.0036(9) 0.0057(10) -0.0080(9)
C15 0.0287(11) 0.0353(12) 0.0299(11) -0.0075(9) 0.0008(9) 0.0001(9)
C16 0.0302(11) 0.0319(12) 0.0230(10) -0.0011(8) 0.0085(8) 0.0055(9)
C17 0.0183(9) 0.0235(10) 0.0222(9) 0.0003(7) 0.0041(7) -0.0001(7)
C18 0.0177(8) 0.0200(9) 0.0212(9) -0.0008(7) 0.0042(7) 0.0009(7)
C19 0.0227(9) 0.0205(9) 0.0171(9) -0.0022(7) 0.0005(7) 0.0015(7)
C20 0.0220(9) 0.0274(11) 0.0270(10) -0.0019(8) 0.0038(8) 0.0015(8)
C21 0.0305(11) 0.0347(12) 0.0342(12) -0.0012(9) 0.0006(9) 0.0136(9)
C22 0.0460(13) 0.0344(13) 0.0288(11) 0.0074(10) 0.0030(10) 0.0161(11)
C23 0.0436(13) 0.0314(12) 0.0261(11) 0.0056(9) 0.0110(9) 0.0061(10)
C24 0.0264(10) 0.0276(11) 0.0254(10) 0.0029(8) 0.0048(8) 0.0049(8)

loop_
_atom_type_symbol
_atom_type_scat_dispersion_real
_atom_type_scat_dispersion_imag
_atom_type_scat_Cromer_Mann_a1
_atom_type_scat_Cromer_Mann_b1
_atom_type_scat_Cromer_Mann_a2
_atom_type_scat_Cromer_Mann_b2
_atom_type_scat_Cromer_Mann_a3
_atom_type_scat_Cromer_Mann_b3
_atom_type_scat_Cromer_Mann_a4
_atom_type_scat_Cromer_Mann_b4
_atom_type_scat_Cromer_Mann_c
_atom_type_scat_source
C 0.0033 0.0016 2.3100 20.8439 1.0200 10.2075 1.5886 0.5687 0.8650 51.6512 0.2156 'International Tables Vol C 4.2.6.8 and 6.1.1.4'
H 0.0000 0.0000 0.4930 10.5109 0.3229 26.1257 0.1402 3.1424 0.0408 57.7998 0.0030 'International Tables Vol C 4.2.6.8 and 6.1.1.4'
N 0.0061 0.0033 12.2126 0.0057 3.1322 9.8933 2.0125 28.9975 1.1663 0.5826 -11.5290 'International Tables Vol C 4.2.6.8 and 6.1.1.4'
O 0.0106 0.0060 3.0485 13.2771 2.2868 5.7011 1.5463 0.3239 0.8670 32.9089 0.2508 'International Tables Vol C 4.2.6.8 and 6.1.1.4'
Si 0.0817 0.0704 6.2915 2.4386 3.0353 32.3337 1.9891 0.6785 1.5410 81.6937 1.1407 'International Tables Vol C 4.2.6.8 and 6.1.1.4'
Ti 0.2776 0.4457 9.7595 7.8508 7.3558 0.5000 1.6991 35.6338 1.9021 116.1050 1.2807 'International Tables Vol C 4.2.6.8 and 6.1.1.4'

loop_
_geom_angle_atom_site_label_1
_geom_angle_site_symmetry_1
_geom_angle_atom_site_label_2
_geom_angle_site_symmetry_2
_geom_angle_atom_site_label_3
_geom_angle_site_symmetry_3
_geom_angle
_geom_angle_publ_flag
N1 . Ti1 . N2 . 83.88(7) yes
N1 . Ti1 . N3 . 101.75(7) yes
N2 . Ti1 . N3 . 133.12(7) yes
N1 . Ti1 . N4 . 142.47(7) yes
N2 . Ti1 . N4 . 72.73(6) yes
N3 . Ti1 . N4 . 75.76(6) yes
N1 . Ti1 . O1 . 110.34(7) yes
N2 . Ti1 . O1 . 112.12(7) yes
N3 . Ti1 . O1 . 109.21(7) yes
N4 . Ti1 . O1 . 105.57(6) yes
N1 . Ti1 . C17 . 60.79(6) yes
N2 . Ti1 . C17 . 30.79(6) yes
N3 . Ti1 . C17 . 150.47(7) yes
N4 . Ti1 . C17 . 103.15(6) yes
O1 . Ti1 . C17 . 99.58(6) yes
N1 . Ti1 . C18 . 32.59(6) yes
N2 . Ti1 . C18 . 59.13(6) yes
N3 . Ti1 . C18 . 133.78(6) yes
N4 . Ti1 . C18 . 131.37(6) yes
O1 . Ti1 . C18 . 98.63(6) yes
C17 . Ti1 . C18 . 30.38(6) yes
Ti1 . N1 . Si1 . 127.77(9) yes
Ti1 . N1 . C18 . 99.15(11) yes
Si1 . N1 . C18 . 116.32(12) yes
Ti1 . N2 . C5 . 130.66(14) yes
Ti1 . N2 . C17 . 104.04(12) yes
C5 . N2 . C17 . 125.01(16) yes
Ti1 . N3 . Si2 . 122.13(9) yes
Ti1 . N3 . C7 . 118.17(13) yes
Si2 . N3 . C7 . 116.30(13) yes
Ti1 . N4 . C6 . 110.28(13) yes
Ti1 . N4 . C8 . 98.49(12) yes
C6 . N4 . C8 . 112.46(18) yes
Ti1 . N4 . C9 . 115.73(14) yes
C6 . N4 . C9 . 108.59(17) yes
C8 . N4 . C9 . 111.11(18) yes
Ti1 . O1 . C1 . 157.41(13) yes
N1 . Si1 . C13 . 111.21(9) yes
N1 . Si1 . C14 . 110.21(9) yes
C13 . Si1 . C14 . 108.34(11) yes
N1 . Si1 . C15 . 112.55(9) yes
C13 . Si1 . C15 . 108.21(10) yes
C14 . Si1 . C15 . 106.11(11) yes
N3 . Si2 . C10 . 110.02(9) yes
N3 . Si2 . C11 . 110.93(10) yes
C10 . Si2 . C11 . 109.47(11) yes
N3 . Si2 . C12 . 110.80(10) yes
C10 . Si2 . C12 . 108.28(12) yes
C11 . Si2 . C12 . 107.27(11) yes
O1 . C1 . C2 . 108.99(18) yes
O1 . C1 . C3 . 108.09(18) yes
C2 . C1 . C3 . 110.6(3) yes
O1 . C1 . C4 . 108.53(19) yes
C2 . C1 . C4 . 109.8(3) yes
C3 . C1 . C4 . 110.7(3) yes
C1 . C2 . H21 . 109.9 no
C1 . C2 . H22 . 109.7 no
H21 . C2 . H22 . 109.5 no
C1 . C2 . H23 . 108.9 no
H21 . C2 . H23 . 109.5 no
H22 . C2 . H23 . 109.5 no
C1 . C3 . H31 . 109.6 no
C1 . C3 . H32 . 109.2 no
H31 . C3 . H32 . 109.5 no
C1 . C3 . H33 . 109.6 no
H31 . C3 . H33 . 109.5 no
H32 . C3 . H33 . 109.5 no
C1 . C4 . H41 . 109.9 no
C1 . C4 . H42 . 108.9 no
H41 . C4 . H42 . 109.5 no
C1 . C4 . H43 . 109.5 no
H41 . C4 . H43 . 109.5 no
H42 . C4 . H43 . 109.5 no
N2 . C5 . C6 . 105.65(17) yes
N2 . C5 . H51 . 110.2 no
C6 . C5 . H51 . 110.7 no
N2 . C5 . H52 . 110.2 no
C6 . C5 . H52 . 110.5 no
H51 . C5 . H52 . 109.5 no
C5 . C6 . N4 . 109.79(17) yes
C5 . C6 . H61 . 109.4 no
N4 . C6 . H61 . 109.4 no
C5 . C6 . H62 . 109.5 no
N4 . C6 . H62 . 109.3 no
H61 . C6 . H62 . 109.5 no
N3 . C7 . C8 . 109.62(17) yes
N3 . C7 . H71 . 109.4 no
C8 . C7 . H71 . 109.6 no
N3 . C7 . H72 . 109.2 no
C8 . C7 . H72 . 109.6 no
H71 . C7 . H72 . 109.5 no
C7 . C8 . N4 . 108.31(17) yes
C7 . C8 . H81 . 109.9 no
N4 . C8 . H81 . 109.6 no
C7 . C8 . H82 . 109.8 no
N4 . C8 . H82 . 109.7 no
H81 . C8 . H82 . 109.5 no
N4 . C9 . H91 . 109.6 no
N4 . C9 . H92 . 109.6 no
H91 . C9 . H92 . 109.5 no
N4 . C9 . H93 . 109.2 no
H91 . C9 . H93 . 109.5 no
H92 . C9 . H93 . 109.5 no
Si2 . C10 . H101 . 109.6 no
Si2 . C10 . H102 . 109.4 no
H101 . C10 . H102 . 109.5 no
Si2 . C10 . H103 . 109.4 no
H101 . C10 . H103 . 109.5 no
H102 . C10 . H103 . 109.5 no
Si2 . C11 . H111 . 109.9 no
Si2 . C11 . H112 . 109.1 no
H111 . C11 . H112 . 109.5 no
Si2 . C11 . H113 . 109.4 no
H111 . C11 . H113 . 109.5 no
H112 . C11 . H113 . 109.5 no
Si2 . C12 . H121 . 109.9 no
Si2 . C12 . H122 . 109.4 no
H121 . C12 . H122 . 109.5 no
Si2 . C12 . H123 . 109.1 no
H121 . C12 . H123 . 109.5 no
H122 . C12 . H123 . 109.5 no
Si1 . C13 . H131 . 109.3 no
Si1 . C13 . H132 . 109.6 no
H131 . C13 . H132 . 109.5 no
Si1 . C13 . H133 . 109.4 no
H131 . C13 . H133 . 109.5 no
H132 . C13 . H133 . 109.5 no
Si1 . C14 . H141 . 109.6 no
Si1 . C14 . H142 . 109.4 no
H141 . C14 . H142 . 109.5 no
Si1 . C14 . H143 . 109.5 no
H141 . C14 . H143 . 109.5 no
H142 . C14 . H143 . 109.5 no
Si1 . C15 . H151 . 109.6 no
Si1 . C15 . H152 . 109.6 no
H151 . C15 . H152 . 109.5 no
Si1 . C15 . H153 . 109.2 no
H151 . C15 . H153 . 109.5 no
H152 . C15 . H153 . 109.5 no
C17 . C16 . H161 . 109.5 no
C17 . C16 . H162 . 109.3 no
H161 . C16 . H162 . 109.5 no
C17 . C16 . H163 . 109.5 no
H161 . C16 . H163 . 109.5 no
H162 . C16 . H163 . 109.5 no
C16 . C17 . N2 . 118.97(16) yes
C16 . C17 . Ti1 . 145.94(13) yes
N2 . C17 . Ti1 . 45.17(9) yes
C16 . C17 . C18 . 126.49(18) yes
N2 . C17 . C18 . 113.93(17) yes
Ti1 . C17 . C18 . 73.98(11) yes
N1 . C18 . C17 . 117.92(16) yes
N1 . C18 . Ti1 . 48.25(8) yes
C17 . C18 . Ti1 . 75.64(11) yes
N1 . C18 . C19 . 117.60(16) yes
C17 . C18 . C19 . 124.24(17) yes
Ti1 . C18 . C19 . 146.56(13) yes
C18 . C19 . C20 . 122.36(18) yes
C18 . C19 . C24 . 119.93(17) yes
C20 . C19 . C24 . 117.57(18) yes
C19 . C20 . C21 . 121.0(2) yes
C19 . C20 . H201 . 119.4 no
C21 . C20 . H201 . 119.6 no
C20 . C21 . C22 . 120.4(2) yes
C20 . C21 . H211 . 119.9 no
C22 . C21 . H211 . 119.7 no
C21 . C22 . C23 . 119.7(2) yes
C21 . C22 . H221 . 120.2 no
C23 . C22 . H221 . 120.1 no
C22 . C23 . C24 . 119.9(2) yes
C22 . C23 . H231 . 120.1 no
C24 . C23 . H231 . 120.0 no
C19 . C24 . C23 . 121.5(2) yes
C19 . C24 . H241 . 119.1 no
C23 . C24 . H241 . 119.5 no

loop_
_geom_bond_atom_site_label_1
_geom_bond_site_symmetry_1
_geom_bond_atom_site_label_2
_geom_bond_site_symmetry_2
_geom_bond_distance
_geom_bond_publ_flag
Ti1 . N1 . 1.9790(16) yes
Ti1 . N2 . 1.9297(16) yes
Ti1 . N3 . 1.9596(17) yes
Ti1 . N4 . 2.3193(17) yes
Ti1 . O1 . 1.8076(14) yes
Ti1 . C17 . 2.6394(19) yes
Ti1 . C18 . 2.6187(18) yes
N1 . Si1 . 1.7393(17) yes
N1 . C18 . 1.429(2) yes
N2 . C5 . 1.444(2) yes
N2 . C17 . 1.393(2) yes
N3 . Si2 . 1.7397(18) yes
N3 . C7 . 1.469(3) yes
N4 . C6 . 1.486(3) yes
N4 . C8 . 1.473(3) yes
N4 . C9 . 1.474(3) yes
O1 . C1 . 1.421(2) yes
Si1 . C13 . 1.859(2) yes
Si1 . C14 . 1.865(2) yes
Si1 . C15 . 1.876(2) yes
Si2 . C10 . 1.860(2) yes
Si2 . C11 . 1.875(2) yes
Si2 . C12 . 1.875(2) yes
C1 . C2 . 1.509(4) yes
C1 . C3 . 1.502(3) yes
C1 . C4 . 1.508(3) yes
C2 . H21 . 0.950 no
C2 . H22 . 0.950 no
C2 . H23 . 0.950 no
C3 . H31 . 0.950 no
C3 . H32 . 0.950 no
C3 . H33 . 0.950 no
C4 . H41 . 0.950 no
C4 . H42 . 0.950 no
C4 . H43 . 0.950 no
C5 . C6 . 1.513(3) yes
C5 . H51 . 0.950 no
C5 . H52 . 0.950 no
C6 . H61 . 0.950 no
C6 . H62 . 0.950 no
C7 . C8 . 1.530(3) yes
C7 . H71 . 0.950 no
C7 . H72 . 0.950 no
C8 . H81 . 0.950 no
C8 . H82 . 0.950 no
C9 . H91 . 0.950 no
C9 . H92 . 0.950 no
C9 . H93 . 0.950 no
C10 . H101 . 0.950 no
C10 . H102 . 0.950 no
C10 . H103 . 0.950 no
C11 . H111 . 0.950 no
C11 . H112 . 0.950 no
C11 . H113 . 0.950 no
C12 . H121 . 0.950 no
C12 . H122 . 0.950 no
C12 . H123 . 0.950 no
C13 . H131 . 0.950 no
C13 . H132 . 0.950 no
C13 . H133 . 0.950 no
C14 . H141 . 0.950 no
C14 . H142 . 0.950 no
C14 . H143 . 0.950 no
C15 . H151 . 0.950 no
C15 . H152 . 0.950 no
C15 . H153 . 0.950 no
C16 . C17 . 1.502(3) yes
C16 . H161 . 0.950 no
C16 . H162 . 0.950 no
C16 . H163 . 0.950 no
C17 . C18 . 1.378(3) yes
C18 . C19 . 1.479(3) yes
C19 . C20 . 1.402(3) yes
C19 . C24 . 1.395(3) yes
C20 . C21 . 1.387(3) yes
C20 . H201 . 0.950 no
C21 . C22 . 1.384(4) yes
C21 . H211 . 0.950 no
C22 . C23 . 1.383(3) yes
C22 . H221 . 0.950 no
C23 . C24 . 1.392(3) yes
C23 . H231 . 0.950 no
C24 . H241 . 0.950 no
